data_2205762
loop_
_publ_author_name
'Mao-Lin Hu'
'Wei-Dong Wang'

_publ_section_title
;
 Diphenylguanidinium hydrogen oxalate
;
_journal_issue 5
_journal_name_full 'Acta Crystallographica Section E'
_journal_page_first o1408
_journal_page_last o1410
_journal_paper_doi 10.1107/S1600536805011591
_journal_volume 61
_journal_year 2005
_chemical_formula_iupac 'C13 H14 N3 +, C2 H O4 -'
_chemical_formula_moiety 'C13 H14 N3 +, C2 H O4 -'
_chemical_formula_sum 'C15 H15 N3 O4'
_chemical_formula_weight 301.30
_chemical_name_systematic
;
Diphenylguanidinium-monohydrogen-oxalate (1/1)
;
_space_group_IT_number 14
_symmetry_cell_setting monoclinic
_symmetry_space_group_name_Hall '-P 2ybc'
_symmetry_space_group_name_H-M 'P 1 21/c 1'
_atom_sites_solution_hydrogens geom
_atom_sites_solution_primary direct
_atom_sites_solution_secondary difmap
_audit_creation_method SHELXL-97
_cell_angle_alpha 90.00
_cell_angle_beta 99.863(9)
_cell_angle_gamma 90.00
_cell_formula_units_Z 4
_cell_length_a 15.315(7)
_cell_length_b 5.573(3)
_cell_length_c 17.487(8)
_cell_measurement_reflns_used 1357
_cell_measurement_temperature 298(2)
_cell_measurement_theta_max 24.38
_cell_measurement_theta_min 2.36
_cell_volume 1470.5(12)
_computing_cell_refinement 'SAINT (Bruker, 2002)'
_computing_data_collection 'SMART (Bruker, 2002)'
_computing_data_reduction SAINT
_computing_molecular_graphics 'SHELXTL (Bruker, 2002)'
_computing_publication_material 'SHELXL97 '
_computing_structure_refinement 'SHELXL97 (Sheldrick, 1997)'
_computing_structure_solution 'SHELXS97 (Sheldrick, 1997)'
_diffrn_ambient_temperature 298(2)
_diffrn_measured_fraction_theta_full 0.996
_diffrn_measured_fraction_theta_max 0.996
_diffrn_measurement_device_type 'Bruker APEX area-detector diffractometer'
_diffrn_measurement_method '\f and \w scans'
_diffrn_radiation_monochromator graphite
_diffrn_radiation_source 'fine-focus sealed tube'
_diffrn_radiation_type MoK\a
_diffrn_radiation_wavelength 0.71073
_diffrn_reflns_av_R_equivalents 0.0393
_diffrn_reflns_av_sigmaI/netI 0.0510
_diffrn_reflns_limit_h_max 18
_diffrn_reflns_limit_h_min -16
_diffrn_reflns_limit_k_max 6
_diffrn_reflns_limit_k_min -6
_diffrn_reflns_limit_l_max 20
_diffrn_reflns_limit_l_min -20
_diffrn_reflns_number 7305
_diffrn_reflns_theta_full 25.18
_diffrn_reflns_theta_max 25.18
_diffrn_reflns_theta_min 1.35
_diffrn_standards_number 0
_exptl_absorpt_coefficient_mu 0.101
_exptl_absorpt_correction_T_max 0.9920
_exptl_absorpt_correction_T_min 0.9617
_exptl_absorpt_correction_type multi-scan
_exptl_absorpt_process_details '(SADABS; Bruker, 2002)'
_exptl_crystal_colour Colorless
_exptl_crystal_density_diffrn 1.361
_exptl_crystal_density_method 'not measured'
_exptl_crystal_description Rod
_exptl_crystal_F_000 632
_exptl_crystal_size_max 0.39
_exptl_crystal_size_mid 0.23
_exptl_crystal_size_min 0.08
_refine_diff_density_max 0.287
_refine_diff_density_min -0.239
_refine_ls_extinction_method none
_refine_ls_goodness_of_fit_ref 1.323
_refine_ls_hydrogen_treatment constr
_refine_ls_matrix_type full
_refine_ls_number_parameters 200
_refine_ls_number_reflns 2640
_refine_ls_number_restraints 0
_refine_ls_restrained_S_all 1.323
_refine_ls_R_factor_all 0.1050
_refine_ls_R_factor_gt 0.0877
_refine_ls_shift/su_max 0.000
_refine_ls_shift/su_mean 0.000
_refine_ls_structure_factor_coef Fsqd
_refine_ls_weighting_details 'calc w=1/[\s^2^(Fo^2^)+(0.0667P)^2^+1.2264P] where P=(Fo^2^+2Fc^2^)/3'
_refine_ls_weighting_scheme calc
_refine_ls_wR_factor_gt 0.1837
_refine_ls_wR_factor_ref 0.1988
_reflns_number_gt 2271
_reflns_number_total 2640
_reflns_threshold_expression I>2\s(I)
_cod_data_source_file lh6408.cif
_cod_data_source_block I
_cod_depositor_comments
;
The following automatic conversions were performed:
'_symmetry_cell_setting' value 'Monoclinic' changed to 'monoclinic'
according to '/home/saulius/struct/CIF-dictionaries/cif_core.dic'
dictionary named 'cif_core.dic' version 2.4.1 from
2010-06-29.

'_exptl_absorpt_correction_type' value 'Multi-scan' changed
to 'multi-scan' according to
'/home/saulius/struct/CIF-dictionaries/cif_core.dic' dictionary named
'cif_core.dic' version 2.4.1 from 2010-06-29.

Automatic conversion script
Id: cif_fix_enum 1527 2010-12-29 10:47:43Z saulius 

The following automatic conversions were performed:

'_symmetry_cell_setting' value 'Monoclinic' changed to 'monoclinic'
according to /home/saulius/struct/CIF-dictionaries/cif_core.dic
dictionary named 'cif_core.dic' version 2.4.1 from
2010-06-29.

'_exptl_absorpt_correction_type' value 'Multi-scan'
changed to 'multi-scan' according to
/home/saulius/struct/CIF-dictionaries/cif_core.dic dictionary named
'cif_core.dic' version 2.4.1 from 2010-06-29.

Automatic conversion script
Id: cif_fix_values 1715 2011-07-08 13:25:40Z adriana 
;
_cod_original_cell_volume 1470.3(12)
_cod_original_sg_symbol_Hall -P2ybc
_cod_original_sg_symbol_H-M P21/c
_cod_database_code 2205762

loop_
_symmetry_equiv_pos_as_xyz
'x, y, z'
'-x, y+1/2, -z+1/2'
'-x, -y, -z'
'x, -y-1/2, z-1/2'

loop_
_atom_site_label
_atom_site_fract_x
_atom_site_fract_y
_atom_site_fract_z
_atom_site_U_iso_or_equiv
_atom_site_adp_type
_atom_site_calc_flag
_atom_site_refinement_flags
_atom_site_occupancy
_atom_site_type_symbol
O1 0.2707(2) 0.4381(5) 0.70183(13) 0.0427(8) Uani d . 1 O
O2 0.23048(18) 0.5861(4) 0.58264(13) 0.0349(7) Uani d . 1 O
O3 0.22378(19) -0.0012(4) 0.64109(13) 0.0349(7) Uani d . 1 O
H3 0.2191 -0.1296 0.6178 0.052 Uiso calc R 1 H
O4 0.2633(2) 0.1325(4) 0.53217(13) 0.0443(8) Uani d . 1 O
N1 0.3223(2) 0.6653(6) 0.91722(16) 0.0337(8) Uani d . 1 N
H1 0.3118 0.6268 0.9624 0.040 Uiso calc R 1 H
N2 0.2160(2) 0.9500(6) 0.91693(15) 0.0319(8) Uani d . 1 N
H2 0.2287 0.9393 0.9667 0.038 Uiso calc R 1 H
N3 0.2608(2) 0.8448(6) 0.80150(15) 0.0349(8) Uani d . 1 N
H3C 0.2296 0.9595 0.7780 0.042 Uiso d R 1 H
H3B 0.2767 0.7276 0.7749 0.042 Uiso d R 1 H
C1 0.4249(3) 0.3361(7) 0.9279(2) 0.0385(10) Uani d . 1 C
H1A 0.3920 0.2614 0.9611 0.046 Uiso calc R 1 H
C2 0.5012(3) 0.2288(8) 0.9118(2) 0.0472(11) Uani d . 1 C
H2A 0.5198 0.0834 0.9352 0.057 Uiso calc R 1 H
C3 0.5497(3) 0.3333(9) 0.8621(2) 0.0510(12) Uani d . 1 C
H3A 0.6004 0.2589 0.8511 0.061 Uiso calc R 1 H
C4 0.5225(3) 0.5497(9) 0.8288(2) 0.0484(11) Uani d . 1 C
H4 0.5554 0.6225 0.7951 0.058 Uiso calc R 1 H
C5 0.4473(3) 0.6599(8) 0.8445(2) 0.0395(10) Uani d . 1 C
H5 0.4296 0.8065 0.8214 0.047 Uiso calc R 1 H
C6 0.3975(2) 0.5540(7) 0.89448(18) 0.0297(8) Uani d . 1 C
C7 0.2659(2) 0.8223(6) 0.87731(17) 0.0252(8) Uani d . 1 C
C8 0.1439(2) 1.1025(7) 0.88711(19) 0.0304(8) Uani d . 1 C
C9 0.0652(3) 1.0780(9) 0.9148(3) 0.0547(13) Uani d . 1 C
H9 0.0591 0.9560 0.9498 0.066 Uiso calc R 1 H
C10 -0.0043(3) 1.2322(11) 0.8912(3) 0.0688(15) Uani d . 1 C
H10 -0.0569 1.2149 0.9104 0.083 Uiso calc R 1 H
C11 0.0039(3) 1.4111(10) 0.8393(3) 0.0602(14) Uani d . 1 C
H11 -0.0428 1.5167 0.8239 0.072 Uiso calc R 1 H
C12 0.0807(3) 1.4346(8) 0.8103(3) 0.0535(12) Uani d . 1 C
H12 0.0855 1.5526 0.7736 0.064 Uiso calc R 1 H
C13 0.1516(3) 1.2835(7) 0.8352(2) 0.0392(10) Uani d . 1 C
H13 0.2046 1.3044 0.8168 0.047 Uiso calc R 1 H
C14 0.2490(2) 0.4187(6) 0.63134(18) 0.0231(8) Uani d . 1 C
C15 0.2458(2) 0.1651(6) 0.59625(17) 0.0226(7) Uani d . 1 C

loop_
_atom_site_aniso_label
_atom_site_aniso_U_11
_atom_site_aniso_U_22
_atom_site_aniso_U_33
_atom_site_aniso_U_12
_atom_site_aniso_U_13
_atom_site_aniso_U_23
O1 0.082(2) 0.0253(14) 0.0203(13) 0.0001(14) 0.0070(13) -0.0058(11)
O2 0.0639(18) 0.0138(12) 0.0264(13) 0.0005(12) 0.0060(12) 0.0009(10)
O3 0.0683(19) 0.0127(12) 0.0264(13) -0.0054(13) 0.0163(12) -0.0018(10)
O4 0.093(2) 0.0201(14) 0.0255(13) 0.0043(14) 0.0259(14) -0.0030(11)
N1 0.049(2) 0.0324(18) 0.0228(14) 0.0076(15) 0.0158(14) 0.0072(14)
N2 0.0446(19) 0.0355(18) 0.0155(13) 0.0071(15) 0.0050(13) -0.0021(13)
N3 0.056(2) 0.0297(18) 0.0194(14) 0.0103(15) 0.0065(14) -0.0002(13)
C1 0.051(3) 0.030(2) 0.034(2) 0.0006(19) 0.0056(18) 0.0044(18)
C2 0.054(3) 0.037(2) 0.049(2) 0.013(2) 0.001(2) -0.004(2)
C3 0.041(2) 0.059(3) 0.053(3) 0.010(2) 0.007(2) -0.014(2)
C4 0.042(2) 0.059(3) 0.047(2) -0.002(2) 0.015(2) 0.002(2)
C5 0.045(2) 0.037(2) 0.037(2) -0.0015(19) 0.0072(18) 0.0052(18)
C6 0.038(2) 0.028(2) 0.0215(17) -0.0010(17) 0.0003(15) -0.0037(15)
C7 0.035(2) 0.0227(18) 0.0178(16) -0.0025(16) 0.0052(14) 0.0002(14)
C8 0.037(2) 0.030(2) 0.0233(17) 0.0009(17) 0.0030(15) -0.0051(16)
C9 0.055(3) 0.064(3) 0.047(2) 0.010(2) 0.017(2) 0.019(2)
C10 0.040(3) 0.097(4) 0.074(3) 0.017(3) 0.021(2) 0.017(3)
C11 0.049(3) 0.061(3) 0.064(3) 0.018(2) -0.008(2) 0.003(3)
C12 0.069(3) 0.037(3) 0.051(3) 0.004(2) -0.001(2) 0.009(2)
C13 0.044(2) 0.033(2) 0.039(2) 0.0005(19) 0.0049(18) 0.0011(18)
C14 0.0302(19) 0.0191(18) 0.0216(17) -0.0011(15) 0.0086(14) -0.0015(15)
C15 0.0330(19) 0.0161(17) 0.0182(16) 0.0012(14) 0.0027(14) 0.0007(14)

loop_
_atom_type_symbol
_atom_type_description
_atom_type_scat_dispersion_real
_atom_type_scat_dispersion_imag
_atom_type_scat_source
C C 0.0033 0.0016 'International Tables Vol C Tables 4.2.6.8 and 6.1.1.4'
H H 0.0000 0.0000 'International Tables Vol C Tables 4.2.6.8 and 6.1.1.4'
N N 0.0061 0.0033 'International Tables Vol C Tables 4.2.6.8 and 6.1.1.4'
O O 0.0106 0.0060 'International Tables Vol C Tables 4.2.6.8 and 6.1.1.4'

loop_
_geom_angle_atom_site_label_1
_geom_angle_atom_site_label_2
_geom_angle_atom_site_label_3
_geom_angle
_geom_angle_publ_flag
C15 O3 H3 109.5 ?
C7 N1 C6 128.3(3) ?
C7 N1 H1 115.9 ?
C6 N1 H1 115.9 ?
C7 N2 C8 127.7(3) ?
C7 N2 H2 116.1 ?
C8 N2 H2 116.1 ?
C7 N3 H3C 118.8 ?
C7 N3 H3B 119.8 ?
H3C N3 H3B 119.5 ?
C6 C1 C2 120.0(4) ?
C6 C1 H1A 120.0 ?
C2 C1 H1A 120.0 ?
C3 C2 C1 121.0(4) ?
C3 C2 H2A 119.5 ?
C1 C2 H2A 119.5 ?
C2 C3 C4 119.1(4) ?
C2 C3 H3A 120.4 ?
C4 C3 H3A 120.4 ?
C3 C4 C5 120.7(4) ?
C3 C4 H4 119.6 ?
C5 C4 H4 119.6 ?
C4 C5 C6 120.4(4) ?
C4 C5 H5 119.8 ?
C6 C5 H5 119.8 ?
C1 C6 C5 118.8(4) ?
C1 C6 N1 117.8(3) ?
C5 C6 N1 123.3(3) ?
N3 C7 N2 122.3(3) yes
N3 C7 N1 120.5(3) yes
N2 C7 N1 117.2(3) yes
C13 C8 C9 118.8(4) ?
C13 C8 N2 122.2(3) ?
C9 C8 N2 118.8(3) ?
C10 C9 C8 120.7(4) ?
C10 C9 H9 119.7 ?
C8 C9 H9 119.7 ?
C11 C10 C9 120.0(4) ?
C11 C10 H10 120.0 ?
C9 C10 H10 120.0 ?
C12 C11 C10 120.0(4) ?
C12 C11 H11 120.0 ?
C10 C11 H11 120.0 ?
C11 C12 C13 120.2(4) ?
C11 C12 H12 119.9 ?
C13 C12 H12 119.9 ?
C8 C13 C12 120.2(4) ?
C8 C13 H13 119.9 ?
C12 C13 H13 119.9 ?
O1 C14 O2 127.2(3) yes
O1 C14 C15 117.9(3) ?
O2 C14 C15 114.9(3) ?
O4 C15 O3 125.1(3) yes
O4 C15 C14 120.7(3) ?
O3 C15 C14 114.2(3) ?

loop_
_geom_bond_atom_site_label_1
_geom_bond_atom_site_label_2
_geom_bond_distance
_geom_bond_publ_flag
O1 C14 1.225(4) yes
O2 C14 1.262(4) yes
O3 C15 1.295(4) yes
O3 H3 0.8200 ?
O4 C15 1.210(4) yes
N1 C7 1.338(4) yes
N1 C6 1.423(5) ?
N1 H1 0.8600 ?
N2 C7 1.324(4) yes
N2 C8 1.419(5) ?
N2 H2 0.8600 ?
N3 C7 1.321(4) yes
N3 H3C 0.8600 ?
N3 H3B 0.8600 ?
C1 C6 1.381(5) ?
C1 C2 1.383(6) ?
C1 H1A 0.9300 ?
C2 C3 1.367(6) ?
C2 H2A 0.9300 ?
C3 C4 1.373(7) ?
C3 H3A 0.9300 ?
C4 C5 1.375(6) ?
C4 H4 0.9300 ?
C5 C6 1.386(5) ?
C5 H5 0.9300 ?
C8 C13 1.375(5) ?
C8 C9 1.381(6) ?
C9 C10 1.376(7) ?
C9 H9 0.9300 ?
C10 C11 1.367(7) ?
C10 H10 0.9300 ?
C11 C12 1.365(7) ?
C11 H11 0.9300 ?
C12 C13 1.384(6) ?
C12 H12 0.9300 ?
C13 H13 0.9300 ?
C14 C15 1.538(5) ?

loop_
_geom_hbond_atom_site_label_D
_geom_hbond_atom_site_label_H
_geom_hbond_atom_site_label_A
_geom_hbond_site_symmetry_A
_geom_hbond_distance_DH
_geom_hbond_distance_HA
_geom_hbond_distance_DA
_geom_hbond_angle_DHA
_geom_hbond_publ_flag
N3 H3B O1 . 0.86 2.05 2.878(4) 161.3 yes
N3 H3C O3 1_565 0.86 2.39 2.895(4) 117.9 yes
N2 H2 O2 4_576 0.86 2.03 2.875(4) 167.8 yes
N1 H1 O4 4_566 0.86 2.11 2.870(4) 147.5 yes
O3 H3 O2 1_545 0.82 1.72 2.526(3) 167.3 yes

loop_
_cod_related_entry_id
_cod_related_entry_database
_cod_related_entry_code
1 ChemSpider 21129566
